data_7154279
loop_
_publ_author_name
'Nagaraju, Vemu'
'Purnachander, Dalovai'
'Mangina, N. S. V. M. Rao'
'Suresh, Surisetti'
'Sridhar, Balasubramanian'
'Karunakar, Galla V.'

_publ_section_title
;
 Reaction of \b-enaminones and acetylene dicarboxylates: synthesis of
 substituted 1,2-dihydropyridinones.
;
_journal_issue 10
_journal_name_full 'Organic &amp; biomolecular chemistry'
_journal_page_first 3011
_journal_page_last 3023
_journal_paper_doi 10.1039/c4ob01578a
_journal_volume 13
_journal_year 2015
_chemical_formula_moiety 'C29 H25 N O4'
_chemical_formula_sum 'C29 H25 N O4'
_chemical_formula_weight 451.50
_chemical_name_systematic
; 
 ? 
;
_space_group_IT_number 14
_symmetry_cell_setting monoclinic
_symmetry_space_group_name_Hall '-P 2ybc'
_symmetry_space_group_name_H-M 'P 1 21/c 1'
_atom_sites_solution_hydrogens geom
_atom_sites_solution_primary direct
_atom_sites_solution_secondary difmap
_audit_creation_method SHELXL-97
_audit_update_record
;
2014-05-21 deposited with the CCDC.
2015-01-09 downloaded from the CCDC.
;
_cell_angle_alpha 90.00
_cell_angle_beta 99.992(3)
_cell_angle_gamma 90.00
_cell_formula_units_Z 4
_cell_length_a 8.1432(16)
_cell_length_b 15.506(3)
_cell_length_c 19.315(4)
_cell_measurement_reflns_used 6371
_cell_measurement_temperature 294(2)
_cell_measurement_theta_max 23.79
_cell_measurement_theta_min 2.51
_cell_volume 2401.9(8)
_computing_cell_refinement 'SAINT (Bruker, 2001)'
_computing_data_collection 'SMART (Bruker, 2001)'
_computing_data_reduction SAINT
_computing_molecular_graphics 'SHELXTL/PC (Sheldrick, 1990)'
_computing_publication_material SHELXL97
_computing_structure_refinement 'SHELXL-97 (Sheldrick, 2008)'
_computing_structure_solution 'SHELXS-97 (Sheldrick, 2008)'
_diffrn_ambient_temperature 294(2)
_diffrn_measured_fraction_theta_full 0.996
_diffrn_measured_fraction_theta_max 0.996
_diffrn_measurement_device 'Bruker SMART APEX CCD area-detector'
_diffrn_measurement_device_type 'Bruker SMART APEX CCD area-detector'
_diffrn_measurement_method '\w scan'
_diffrn_radiation_monochromator graphite
_diffrn_radiation_source 'fine-focus sealed tube'
_diffrn_radiation_type MoK\a
_diffrn_radiation_wavelength 0.71073
_diffrn_reflns_av_R_equivalents 0.0000
_diffrn_reflns_av_sigmaI/netI 0.0526
_diffrn_reflns_limit_h_max 9
_diffrn_reflns_limit_h_min -9
_diffrn_reflns_limit_k_max 18
_diffrn_reflns_limit_k_min -18
_diffrn_reflns_limit_l_max 22
_diffrn_reflns_limit_l_min -22
_diffrn_reflns_number 21908
_diffrn_reflns_theta_full 25.00
_diffrn_reflns_theta_max 25.00
_diffrn_reflns_theta_min 1.69
_diffrn_standards_number 0
_exptl_absorpt_coefficient_mu 0.083
_exptl_absorpt_correction_type none
_exptl_crystal_colour colorless
_exptl_crystal_density_diffrn 1.249
_exptl_crystal_density_method 'not measured'
_exptl_crystal_description block
_exptl_crystal_F_000 952
_exptl_crystal_size_max 0.21
_exptl_crystal_size_mid 0.17
_exptl_crystal_size_min 0.09
_refine_diff_density_max 0.180
_refine_diff_density_min -0.178
_refine_diff_density_rms 0.041
_refine_ls_extinction_method none
_refine_ls_goodness_of_fit_ref 1.051
_refine_ls_hydrogen_treatment mixed
_refine_ls_matrix_type full
_refine_ls_number_parameters 309
_refine_ls_number_reflns 21908
_refine_ls_number_restraints 0
_refine_ls_restrained_S_all 1.051
_refine_ls_R_factor_all 0.0865
_refine_ls_R_factor_gt 0.0604
_refine_ls_shift/su_max 0.001
_refine_ls_shift/su_mean 0.000
_refine_ls_structure_factor_coef Fsqd
_refine_ls_weighting_details 'calc w=1/[\s^2^(Fo^2^)+(0.0753P)^2^+0.7971P] where P=(Fo^2^+2Fc^2^)/3'
_refine_ls_weighting_scheme calc
_refine_ls_wR_factor_gt 0.1685
_refine_ls_wR_factor_ref 0.1855
_reflns_number_gt 15095
_reflns_number_total 21908
_reflns_threshold_expression I>2\s(I)
_cod_data_source_file c4ob01578a2.cif
_cod_data_source_block aw13m
_cod_depositor_comments 'Adding full bibliography for 7154279.cif.'
_cod_original_cell_volume 2401.8(8)
_cod_original_sg_symbol_H-M 'P 21/c'
_cod_database_code 7154279

loop_
_symmetry_equiv_pos_as_xyz
'x, y, z'
'-x, y+1/2, -z+1/2'
'-x, -y, -z'
'x, -y-1/2, z-1/2'

loop_
_atom_site_label
_atom_site_type_symbol
_atom_site_fract_x
_atom_site_fract_y
_atom_site_fract_z
_atom_site_U_iso_or_equiv
_atom_site_adp_type
_atom_site_occupancy
_atom_site_symmetry_multiplicity
_atom_site_calc_flag
_atom_site_refinement_flags
C1 C 0.21811(14) 0.93871(8) 0.39666(7) 0.0519(3) Uani 1 1 d .
C2 C 0.24552(14) 0.85211(7) 0.39918(7) 0.0505(3) Uani 1 1 d .
C3 C 0.30571(14) 0.81230(8) 0.46528(7) 0.0522(3) Uani 1 1 d .
C4 C 0.33545(15) 0.86180(8) 0.52432(7) 0.0561(3) Uani 1 1 d .
H4 H 0.3709 0.8348 0.5673 0.067 Uiso 1 1 calc R
C5 C 0.31468(15) 0.95320(9) 0.52328(7) 0.0568(3) Uani 1 1 d .
C6 C 0.24457(15) 1.08417(8) 0.45349(7) 0.0594(3) Uani 1 1 d .
H6A H 0.2565 1.1025 0.4066 0.071 Uiso 1 1 calc R
H6B H 0.3367 1.1084 0.4863 0.071 Uiso 1 1 calc R
C7 C 0.08248(16) 1.11947(8) 0.47016(8) 0.0664(4) Uani 1 1 d .
H7A H -0.0107 1.0937 0.4389 0.080 Uiso 1 1 calc R
H7B H 0.0728 1.1046 0.5181 0.080 Uiso 1 1 calc R
C8 C 0.07678(15) 1.21627(8) 0.46156(7) 0.0573(3) Uani 1 1 d .
C9 C 0.1167(2) 1.27130(10) 0.51754(8) 0.0857(5) Uani 1 1 d .
H9 H 0.1471 1.2490 0.5626 0.103 Uiso 1 1 calc R
C10 C 0.1121(3) 1.36008(11) 0.50756(10) 0.1068(6) Uani 1 1 d .
H10 H 0.1376 1.3968 0.5460 0.128 Uiso 1 1 calc R
C11 C 0.0704(3) 1.39312(11) 0.44195(11) 0.1032(6) Uani 1 1 d .
H11 H 0.0681 1.4526 0.4354 0.124 Uiso 1 1 calc R
C12 C 0.0321(2) 1.33998(12) 0.38607(10) 0.0941(5) Uani 1 1 d .
H12 H 0.0036 1.3628 0.3411 0.113 Uiso 1 1 calc R
C13 C 0.03532(19) 1.25291(10) 0.39571(8) 0.0755(4) Uani 1 1 d .
H13 H 0.0088 1.2171 0.3568 0.091 Uiso 1 1 calc R
C14 C 0.14266(17) 0.98227(8) 0.32978(7) 0.0592(3) Uani 1 1 d .
C15 C -0.0292(2) 0.99280(9) 0.31400(9) 0.0773(4) Uani 1 1 d .
H15 H -0.0962 0.9748 0.3456 0.093 Uiso 1 1 calc R
C16 C -0.0999(3) 1.03028(12) 0.25089(12) 0.1066(7) Uani 1 1 d .
H16 H -0.2150 1.0366 0.2398 0.128 Uiso 1 1 calc R
C17 C -0.0023(4) 1.05818(12) 0.20462(11) 0.1152(8) Uani 1 1 d .
H17 H -0.0506 1.0850 0.1630 0.138 Uiso 1 1 calc R
C18 C 0.1672(3) 1.04664(11) 0.21958(10) 0.1080(7) Uani 1 1 d .
H18 H 0.2330 1.0644 0.1874 0.130 Uiso 1 1 calc R
C19 C 0.2408(2) 1.00885(9) 0.28212(8) 0.0784(4) Uani 1 1 d .
H19 H 0.3558 1.0013 0.2921 0.094 Uiso 1 1 calc R
C20 C 0.21943(16) 0.80183(7) 0.33076(7) 0.0531(3) Uani 1 1 d .
C21 C 0.37060(15) 0.78205(7) 0.30095(6) 0.0499(3) Uani 1 1 d .
C22 C 0.52217(16) 0.82086(8) 0.32458(7) 0.0582(3) Uani 1 1 d .
H22 H 0.5313 0.8606 0.3611 0.070 Uiso 1 1 calc R
C23 C 0.66074(19) 0.80184(10) 0.29514(8) 0.0753(4) Uani 1 1 d .
H23 H 0.7610 0.8303 0.3105 0.090 Uiso 1 1 calc R
C24 C 0.6499(2) 0.74109(12) 0.24330(9) 0.0923(5) Uani 1 1 d .
H24 H 0.7436 0.7270 0.2241 0.111 Uiso 1 1 calc R
C25 C 0.5006(3) 0.70097(12) 0.21958(9) 0.0959(6) Uani 1 1 d .
H25 H 0.4941 0.6593 0.1846 0.115 Uiso 1 1 calc R
C26 C 0.35985(19) 0.72168(9) 0.24697(8) 0.0734(4) Uani 1 1 d .
H26 H 0.2584 0.6954 0.2295 0.088 Uiso 1 1 calc R
C27 C 0.33072(17) 0.71680(9) 0.46891(8) 0.0607(3) Uani 1 1 d .
C28 C 0.4190(3) 0.59701(10) 0.54255(10) 0.1128(7) Uani 1 1 d .
H28A H 0.3152 0.5666 0.5267 0.135 Uiso 1 1 calc R
H28B H 0.5002 0.5776 0.5147 0.135 Uiso 1 1 calc R
C29 C 0.4782(3) 0.57899(13) 0.61584(11) 0.1350(8) Uani 1 1 d .
H29A H 0.5792 0.6106 0.6315 0.203 Uiso 1 1 calc R
H29B H 0.4995 0.5183 0.6220 0.203 Uiso 1 1 calc R
H29C H 0.3951 0.5961 0.6428 0.203 Uiso 1 1 calc R
N1 N 0.25493(12) 0.98868(6) 0.45723(6) 0.0528(3) Uani 1 1 d .
O1 O 0.07998(11) 0.78295(6) 0.30082(6) 0.0786(3) Uani 1 1 d .
O2 O 0.29696(15) 0.66981(6) 0.41987(6) 0.0889(3) Uani 1 1 d .
O3 O 0.39284(14) 0.69033(6) 0.53369(6) 0.0886(3) Uani 1 1 d .
O4 O 0.34763(12) 1.00031(6) 0.57561(5) 0.0759(3) Uani 1 1 d .

loop_
_atom_site_aniso_label
_atom_site_aniso_U_11
_atom_site_aniso_U_22
_atom_site_aniso_U_33
_atom_site_aniso_U_23
_atom_site_aniso_U_13
_atom_site_aniso_U_12
C1 0.0438(7) 0.0467(7) 0.0662(8) -0.0065(6) 0.0123(6) -0.0010(5)
C2 0.0420(7) 0.0448(7) 0.0656(8) -0.0045(6) 0.0113(6) -0.0004(5)
C3 0.0419(7) 0.0494(7) 0.0663(9) -0.0065(6) 0.0128(6) -0.0010(5)
C4 0.0495(8) 0.0569(8) 0.0619(8) -0.0016(7) 0.0095(6) 0.0015(6)
C5 0.0435(7) 0.0595(8) 0.0687(9) -0.0130(7) 0.0136(6) -0.0043(6)
C6 0.0505(8) 0.0478(7) 0.0836(9) -0.0105(7) 0.0216(7) -0.0047(6)
C7 0.0527(8) 0.0556(8) 0.0959(11) -0.0060(7) 0.0272(8) -0.0004(6)
C8 0.0524(8) 0.0527(8) 0.0690(9) -0.0096(7) 0.0163(6) 0.0028(6)
C9 0.1244(15) 0.0641(10) 0.0676(10) -0.0059(8) 0.0141(9) 0.0109(9)
C10 0.169(2) 0.0621(11) 0.0885(13) -0.0255(10) 0.0193(12) -0.0003(11)
C11 0.1473(18) 0.0567(10) 0.1068(15) 0.0069(11) 0.0256(13) 0.0162(10)
C12 0.1198(15) 0.0785(12) 0.0810(12) 0.0142(10) 0.0090(10) 0.0103(10)
C13 0.0852(11) 0.0687(10) 0.0700(10) -0.0064(8) 0.0062(8) 0.0005(8)
C14 0.0668(9) 0.0401(7) 0.0696(9) -0.0082(6) 0.0091(7) 0.0036(6)
C15 0.0717(10) 0.0592(9) 0.0936(11) -0.0124(8) -0.0057(9) 0.0091(7)
C16 0.1106(17) 0.0753(13) 0.1159(17) -0.0200(12) -0.0302(14) 0.0245(11)
C17 0.183(3) 0.0602(12) 0.0852(14) -0.0058(10) -0.0251(16) 0.0356(14)
C18 0.177(2) 0.0649(11) 0.0823(13) 0.0117(9) 0.0233(13) 0.0204(13)
C19 0.0962(12) 0.0580(9) 0.0827(11) 0.0085(8) 0.0202(9) 0.0081(8)
C20 0.0524(8) 0.0396(7) 0.0635(8) -0.0006(6) -0.0008(6) -0.0018(6)
C21 0.0525(8) 0.0431(7) 0.0516(7) -0.0030(6) 0.0025(6) 0.0037(6)
C22 0.0573(8) 0.0566(8) 0.0611(8) -0.0093(6) 0.0115(7) 0.0013(6)
C23 0.0649(10) 0.0786(10) 0.0856(11) 0.0007(9) 0.0223(8) 0.0026(8)
C24 0.0854(13) 0.1145(14) 0.0836(12) -0.0047(11) 0.0335(10) 0.0215(11)
C25 0.1099(15) 0.1069(14) 0.0689(11) -0.0278(9) 0.0099(10) 0.0327(12)
C26 0.0734(10) 0.0724(10) 0.0677(9) -0.0175(8) -0.0066(8) 0.0109(8)
C27 0.0609(8) 0.0541(8) 0.0668(9) -0.0004(7) 0.0099(7) 0.0021(6)
C28 0.1644(19) 0.0547(10) 0.1070(15) 0.0049(9) -0.0107(13) 0.0327(10)
C29 0.193(2) 0.0857(14) 0.1172(17) 0.0282(12) 0.0011(15) 0.0204(14)
N1 0.0465(6) 0.0447(6) 0.0695(7) -0.0112(5) 0.0167(5) -0.0012(4)
O1 0.0529(6) 0.0746(7) 0.1021(8) -0.0233(6) -0.0040(5) -0.0062(5)
O2 0.1346(10) 0.0510(6) 0.0768(7) -0.0084(5) 0.0062(6) -0.0007(6)
O3 0.1212(10) 0.0562(6) 0.0800(7) -0.0003(5) -0.0058(6) 0.0214(6)
O4 0.0827(7) 0.0704(7) 0.0742(7) -0.0231(5) 0.0123(5) -0.0036(5)

loop_
_atom_type_symbol
_atom_type_description
_atom_type_scat_dispersion_real
_atom_type_scat_dispersion_imag
_atom_type_scat_source
C C 0.0033 0.0016 'International Tables Vol C Tables 4.2.6.8 and 6.1.1.4'
H H 0.0000 0.0000 'International Tables Vol C Tables 4.2.6.8 and 6.1.1.4'
N N 0.0061 0.0033 'International Tables Vol C Tables 4.2.6.8 and 6.1.1.4'
O O 0.0106 0.0060 'International Tables Vol C Tables 4.2.6.8 and 6.1.1.4'

loop_
_geom_angle_atom_site_label_1
_geom_angle_atom_site_label_2
_geom_angle_atom_site_label_3
_geom_angle
C2 C1 N1 120.61(11)
C2 C1 C14 121.20(11)
N1 C1 C14 118.16(10)
C1 C2 C3 119.21(11)
C1 C2 C20 118.59(11)
C3 C2 C20 122.12(10)
C4 C3 C2 119.30(11)
C4 C3 C27 121.09(12)
C2 C3 C27 119.59(11)
C3 C4 C5 123.01(12)
C3 C4 H4 118.5
C5 C4 H4 118.5
O4 C5 N1 120.33(12)
O4 C5 C4 124.47(13)
N1 C5 C4 115.19(11)
N1 C6 C7 113.24(10)
N1 C6 H6A 108.9
C7 C6 H6A 108.9
N1 C6 H6B 108.9
C7 C6 H6B 108.9
H6A C6 H6B 107.7
C8 C7 C6 110.32(10)
C8 C7 H7A 109.6
C6 C7 H7A 109.6
C8 C7 H7B 109.6
C6 C7 H7B 109.6
H7A C7 H7B 108.1
C9 C8 C13 117.18(13)
C9 C8 C7 122.22(13)
C13 C8 C7 120.56(12)
C8 C9 C10 120.67(15)
C8 C9 H9 119.7
C10 C9 H9 119.7
C11 C10 C9 120.06(16)
C11 C10 H10 120.0
C9 C10 H10 120.0
C12 C11 C10 120.17(16)
C12 C11 H11 119.9
C10 C11 H11 119.9
C11 C12 C13 119.93(16)
C11 C12 H12 120.0
C13 C12 H12 120.0
C12 C13 C8 121.98(15)
C12 C13 H13 119.0
C8 C13 H13 119.0
C19 C14 C15 119.72(15)
C19 C14 C1 120.83(13)
C15 C14 C1 119.39(13)
C16 C15 C14 119.48(18)
C16 C15 H15 120.3
C14 C15 H15 120.3
C17 C16 C15 120.6(2)
C17 C16 H16 119.7
C15 C16 H16 119.7
C16 C17 C18 120.0(2)
C16 C17 H17 120.0
C18 C17 H17 120.0
C17 C18 C19 120.5(2)
C17 C18 H18 119.8
C19 C18 H18 119.8
C18 C19 C14 119.67(18)
C18 C19 H19 120.2
C14 C19 H19 120.2
O1 C20 C21 122.42(12)
O1 C20 C2 121.03(12)
C21 C20 C2 116.46(10)
C22 C21 C26 118.55(12)
C22 C21 C20 122.60(11)
C26 C21 C20 118.85(12)
C21 C22 C23 121.30(13)
C21 C22 H22 119.3
C23 C22 H22 119.3
C24 C23 C22 119.71(15)
C24 C23 H23 120.1
C22 C23 H23 120.1
C23 C24 C25 119.87(15)
C23 C24 H24 120.1
C25 C24 H24 120.1
C24 C25 C26 120.87(15)
C24 C25 H25 119.6
C26 C25 H25 119.6
C25 C26 C21 119.64(14)
C25 C26 H26 120.2
C21 C26 H26 120.2
O2 C27 O3 123.91(13)
O2 C27 C3 123.98(13)
O3 C27 C3 112.10(12)
C29 C28 O3 108.81(15)
C29 C28 H28A 109.9
O3 C28 H28A 109.9
C29 C28 H28B 109.9
O3 C28 H28B 109.9
H28A C28 H28B 108.3
C28 C29 H29A 109.5
C28 C29 H29B 109.5
H29A C29 H29B 109.5
C28 C29 H29C 109.5
H29A C29 H29C 109.5
H29B C29 H29C 109.5
C1 N1 C5 122.58(10)
C1 N1 C6 120.82(11)
C5 N1 C6 116.43(10)
C27 O3 C28 115.93(12)

loop_
_geom_bond_atom_site_label_1
_geom_bond_atom_site_label_2
_geom_bond_distance
C1 C2 1.3607(16)
C1 N1 1.3917(15)
C1 C14 1.4923(18)
C2 C3 1.4261(17)
C2 C20 1.5173(17)
C3 C4 1.3611(17)
C3 C27 1.4947(18)
C4 C5 1.4270(18)
C4 H4 0.9300
C5 O4 1.2381(15)
C5 N1 1.3970(16)
C6 N1 1.4841(15)
C6 C7 1.5142(16)
C6 H6A 0.9700
C6 H6B 0.9700
C7 C8 1.5098(17)
C7 H7A 0.9700
C7 H7B 0.9700
C8 C9 1.3714(19)
C8 C13 1.3804(19)
C9 C10 1.390(2)
C9 H9 0.9300
C10 C11 1.354(2)
C10 H10 0.9300
C11 C12 1.351(2)
C11 H11 0.9300
C12 C13 1.362(2)
C12 H12 0.9300
C13 H13 0.9300
C14 C19 1.382(2)
C14 C15 1.3894(19)
C15 C16 1.383(2)
C15 H15 0.9300
C16 C17 1.365(3)
C16 H16 0.9300
C17 C18 1.371(3)
C17 H17 0.9300
C18 C19 1.382(2)
C18 H18 0.9300
C19 H19 0.9300
C20 O1 1.2173(14)
C20 C21 1.4788(17)
C21 C22 1.3778(17)
C21 C26 1.3925(17)
C22 C23 1.3806(19)
C22 H22 0.9300
C23 C24 1.366(2)
C23 H23 0.9300
C24 C25 1.372(2)
C24 H24 0.9300
C25 C26 1.381(2)
C25 H25 0.9300
C26 H26 0.9300
C27 O2 1.1888(15)
C27 O3 1.3305(16)
C28 C29 1.441(2)
C28 O3 1.4684(18)
C28 H28A 0.9700
C28 H28B 0.9700
C29 H29A 0.9600
C29 H29B 0.9600
C29 H29C 0.9600

loop_
_geom_torsion_atom_site_label_1
_geom_torsion_atom_site_label_2
_geom_torsion_atom_site_label_3
_geom_torsion_atom_site_label_4
_geom_torsion
N1 C1 C2 C3 2.74(17)
C14 C1 C2 C3 -175.14(11)
N1 C1 C2 C20 -174.10(10)
C14 C1 C2 C20 8.03(17)
C1 C2 C3 C4 -0.41(17)
C20 C2 C3 C4 176.31(11)
C1 C2 C3 C27 177.94(11)
C20 C2 C3 C27 -5.34(17)
C2 C3 C4 C5 -2.23(18)
C27 C3 C4 C5 179.44(11)
C3 C4 C5 O4 -176.71(12)
C3 C4 C5 N1 2.39(17)
N1 C6 C7 C8 -176.97(11)
C6 C7 C8 C9 -98.07(16)
C6 C7 C8 C13 79.95(16)
C13 C8 C9 C10 1.1(2)
C7 C8 C9 C10 179.19(15)
C8 C9 C10 C11 -1.0(3)
C9 C10 C11 C12 0.4(3)
C10 C11 C12 C13 0.0(3)
C11 C12 C13 C8 0.1(3)
C9 C8 C13 C12 -0.6(2)
C7 C8 C13 C12 -178.75(14)
C2 C1 C14 C19 -85.50(16)
N1 C1 C14 C19 96.57(14)
C2 C1 C14 C15 91.72(15)
N1 C1 C14 C15 -86.21(14)
C19 C14 C15 C16 -0.4(2)
C1 C14 C15 C16 -177.64(13)
C14 C15 C16 C17 -1.0(2)
C15 C16 C17 C18 2.1(3)
C16 C17 C18 C19 -1.6(3)
C17 C18 C19 C14 0.2(2)
C15 C14 C19 C18 0.8(2)
C1 C14 C19 C18 178.01(13)
C1 C2 C20 O1 -77.71(15)
C3 C2 C20 O1 105.55(14)
C1 C2 C20 C21 98.78(13)
C3 C2 C20 C21 -77.96(14)
O1 C20 C21 C22 163.48(12)
C2 C20 C21 C22 -12.96(17)
O1 C20 C21 C26 -16.69(18)
C2 C20 C21 C26 166.87(11)
C26 C21 C22 C23 0.95(19)
C20 C21 C22 C23 -179.21(12)
C21 C22 C23 C24 -2.4(2)
C22 C23 C24 C25 1.7(2)
C23 C24 C25 C26 0.6(3)
C24 C25 C26 C21 -2.1(2)
C22 C21 C26 C25 1.3(2)
C20 C21 C26 C25 -178.55(13)
C4 C3 C27 O2 175.13(13)
C2 C3 C27 O2 -3.2(2)
C4 C3 C27 O3 -3.92(17)
C2 C3 C27 O3 177.76(11)
C2 C1 N1 C5 -2.56(17)
C14 C1 N1 C5 175.38(11)
C2 C1 N1 C6 172.62(10)
C14 C1 N1 C6 -9.44(15)
O4 C5 N1 C1 179.14(11)
C4 C5 N1 C1 0.01(16)
O4 C5 N1 C6 3.76(16)
C4 C5 N1 C6 -175.37(10)
C7 C6 N1 C1 97.96(13)
C7 C6 N1 C5 -86.57(13)
O2 C27 O3 C28 0.0(2)
C3 C27 O3 C28 179.02(14)
C29 C28 O3 C27 -177.07(16)
